data_7241602
loop_
_publ_author_name
'Liu, Guocheng'
'Han, Shengwei'
'Gao, Yue'
'Xu, Na'
'Wang, Xiuli'
'Chen, Baokuan'

_publ_section_title
;
 Multifunctional fluorescence responses of phenyl-amide-bridged d10
 coordination polymers structurally regulated by dicarboxylates and metal
 ions
;
_journal_issue 45
_journal_name_full CrystEngComm
_journal_page_first 7952
_journal_page_last 7961
_journal_paper_doi 10.1039/D0CE01351J
_journal_volume 22
_journal_year 2020
_chemical_formula_sum 'C18 H15 Cd N2 O6'
_chemical_formula_weight 467.72
_space_group_IT_number 2
_space_group_name_Hall '-P 1'
_space_group_name_H-M_alt 'P -1'
_symmetry_cell_setting triclinic
_symmetry_space_group_name_H-M 'P -1'
_atom_sites_solution_hydrogens geom
_atom_sites_solution_primary direct
_atom_sites_solution_secondary difmap
_audit_creation_method SHELXL-97
_audit_update_record
;
2020-04-17 deposited with the CCDC.	2020-10-15 downloaded from the CCDC.
;
_cell_angle_alpha 78.9440(10)
_cell_angle_beta 87.6710(10)
_cell_angle_gamma 76.2220(10)
_cell_formula_units_Z 2
_cell_length_a 7.4820(3)
_cell_length_b 8.3416(4)
_cell_length_c 14.5588(6)
_cell_measurement_reflns_used 5071
_cell_measurement_temperature 296(2)
_cell_measurement_theta_max 28.33
_cell_measurement_theta_min 1.43
_cell_volume 866.11(7)
_computing_structure_refinement 'SHELXL-97 (Sheldrick, 1997)'
_computing_structure_solution 'SHELXS-97 (Sheldrick, 1990)'
_diffrn_ambient_temperature 293(2)
_diffrn_measured_fraction_theta_full 0.991
_diffrn_measured_fraction_theta_max 0.991
_diffrn_measurement_device_type 'sealed tube'
_diffrn_measurement_method graphite
_diffrn_radiation_monochromator graphite
_diffrn_radiation_source 'fine-focus sealed tube'
_diffrn_radiation_type MoK\a
_diffrn_radiation_wavelength 0.71073
_diffrn_reflns_av_R_equivalents 0.0112
_diffrn_reflns_av_sigmaI/netI 0.0190
_diffrn_reflns_limit_h_max 9
_diffrn_reflns_limit_h_min -9
_diffrn_reflns_limit_k_max 11
_diffrn_reflns_limit_k_min -8
_diffrn_reflns_limit_l_max 19
_diffrn_reflns_limit_l_min -18
_diffrn_reflns_number 6366
_diffrn_reflns_theta_full 28.33
_diffrn_reflns_theta_max 28.33
_diffrn_reflns_theta_min 1.43
_exptl_absorpt_coefficient_mu 1.300
_exptl_absorpt_correction_T_max 0.8702
_exptl_absorpt_correction_T_min 0.8289
_exptl_crystal_colour white
_exptl_crystal_density_diffrn 1.793
_exptl_crystal_density_method 'not measured'
_exptl_crystal_description block
_exptl_crystal_F_000 466
_exptl_crystal_size_max 0.15
_exptl_crystal_size_mid 0.13
_exptl_crystal_size_min 0.11
_refine_diff_density_max 0.395
_refine_diff_density_min -0.584
_refine_diff_density_rms 0.073
_refine_ls_extinction_method none
_refine_ls_goodness_of_fit_ref 1.025
_refine_ls_hydrogen_treatment mixed
_refine_ls_matrix_type full
_refine_ls_number_parameters 244
_refine_ls_number_reflns 4277
_refine_ls_number_restraints 0
_refine_ls_restrained_S_all 1.025
_refine_ls_R_factor_all 0.0213
_refine_ls_R_factor_gt 0.0195
_refine_ls_shift/su_max 0.002
_refine_ls_shift/su_mean 0.000
_refine_ls_structure_factor_coef Fsqd
_refine_ls_weighting_details 'calc w=1/[\s^2^(Fo^2^)+(0.0280P)^2^+0.4540P] where P=(Fo^2^+2Fc^2^)/3'
_refine_ls_weighting_scheme calc
_refine_ls_wR_factor_gt 0.0507
_refine_ls_wR_factor_ref 0.0521
_reflns_number_gt 4032
_reflns_number_total 4277
_reflns_threshold_expression >2sigma(I)
_cod_data_source_file d0ce01351j2.cif
_cod_data_source_block 1_CCDC1
_cod_depositor_comments
;
The following automatic conversions were performed:

data item '_symmetry_cell_setting' value 'Triclinic' was changed to
'triclinic' in accordance with the
/home/data/users/saulius/crontab/automatic-downloads/rss-feeds/RSC/lib/dictionaries/cif_core.dic
dictionary named 'cif_core.dic' version 2.4.2 last updated on
2011-04-26.

Automatic conversion script
Id: cif_fix_values 7556 2019-12-06 15:28:31Z antanas 
;
_cod_original_cell_volume 866.11(6)
_cod_original_sg_symbol_H-M 'P-1   '
_cod_database_code 7241602

loop_
_symmetry_equiv_pos_as_xyz
'x, y, z'
'-x, -y, -z'

loop_
_atom_site_label
_atom_site_type_symbol
_atom_site_fract_x
_atom_site_fract_y
_atom_site_fract_z
_atom_site_U_iso_or_equiv
_atom_site_adp_type
_atom_site_occupancy
_atom_site_symmetry_multiplicity
_atom_site_calc_flag
_atom_site_refinement_flags
_atom_site_disorder_assembly
_atom_site_disorder_group
Cd1 Cd -0.213592(16) 0.314188(14) 0.411171(8) 0.02405(5) Uani 1 1 d . . .
O1 O -0.7254(2) 0.95156(17) 0.49485(10) 0.0370(3) Uani 1 1 d . . .
N1 N -0.0823(2) 0.18235(18) 0.29529(10) 0.0262(3) Uani 1 1 d . . .
C1 C -0.6219(2) 0.8589(2) 0.44673(12) 0.0247(3) Uani 1 1 d . . .
O1W O 0.0669(2) 0.26373(18) 0.48099(11) 0.0418(4) Uani 1 1 d . . .
H1WA H 0.1092 0.1583 0.4965 0.050 Uiso 1 1 d R . .
H1WB H 0.1183 0.3110 0.5156 0.050 Uiso 1 1 d R . .
O2 O -0.5933(2) 0.70231(17) 0.46823(11) 0.0438(4) Uani 1 1 d . . .
N2 N 0.25415(19) -0.33603(18) 0.20070(10) 0.0255(3) Uani 1 1 d . . .
H2A H 0.3746 -0.3603 0.2153 0.031 Uiso 1 1 d R . .
C2 C -0.5373(2) 0.9325(2) 0.35816(12) 0.0234(3) Uani 1 1 d . . .
O3 O -0.40540(18) 0.54046(15) 0.30164(9) 0.0309(3) Uani 1 1 d . . .
C3 C -0.5872(3) 1.1057(2) 0.32463(14) 0.0326(4) Uani 1 1 d . . .
H3A H -0.6630 1.1772 0.3625 0.039 Uiso 1 1 d R . .
O4 O -0.21816(18) 0.59475(15) 0.39710(9) 0.0305(3) Uani 1 1 d . . .
C4 C -0.5280(3) 1.1738(2) 0.23792(15) 0.0384(4) Uani 1 1 d . . .
H4A H -0.5628 1.2929 0.2153 0.046 Uiso 1 1 d R . .
C5 C -0.4205(3) 1.0710(3) 0.18312(14) 0.0361(4) Uani 1 1 d . . .
H5B H -0.3817 1.1179 0.1223 0.043 Uiso 1 1 d R . .
O6 O 0.04188(17) -0.34749(19) 0.09722(9) 0.0351(3) Uani 1 1 d . . .
C6 C -0.3656(2) 0.8990(2) 0.21634(12) 0.0286(3) Uani 1 1 d . . .
H6A H -0.2891 0.8275 0.1787 0.034 Uiso 1 1 d R . .
C7 C -0.4215(2) 0.82888(19) 0.30452(11) 0.0217(3) Uani 1 1 d . . .
C8 C -0.3475(2) 0.64314(19) 0.33814(11) 0.0212(3) Uani 1 1 d . . .
C9 C -0.0599(3) 0.2705(2) 0.21001(13) 0.0329(4) Uani 1 1 d . . .
H9A H -0.1023 0.3906 0.1987 0.040 Uiso 1 1 d R . .
C10 C 0.0227(3) 0.1940(3) 0.13831(14) 0.0376(4) Uani 1 1 d . . .
H10A H 0.0343 0.2596 0.0775 0.045 Uiso 1 1 d R . .
C11 C 0.0860(3) 0.0208(2) 0.15431(13) 0.0323(4) Uani 1 1 d . . .
H11A H 0.1463 -0.0334 0.1052 0.039 Uiso 1 1 d R . .
C12 C 0.0639(2) -0.0727(2) 0.24183(11) 0.0234(3) Uani 1 1 d . . .
C13 C -0.0216(2) 0.0146(2) 0.30996(11) 0.0242(3) Uani 1 1 d . . .
H13A H -0.0395 -0.0484 0.3707 0.029 Uiso 1 1 d R . .
C14 C 0.1210(2) -0.2631(2) 0.26503(12) 0.0260(3) Uani 1 1 d . . .
H14A H 0.1714 -0.2969 0.3273 0.031 Uiso 1 1 d R . .
H14B H 0.0130 -0.3061 0.2644 0.031 Uiso 1 1 d R . .
C15 C 0.2035(2) -0.3705(2) 0.12030(11) 0.0229(3) Uani 1 1 d . . .
C16 C 0.3590(2) -0.4369(2) 0.05895(11) 0.0213(3) Uani 1 1 d . . .
C17 C 0.5340(2) -0.4091(2) 0.06455(12) 0.0270(3) Uani 1 1 d . . .
H17A H 0.5570 -0.3445 0.1089 0.032 Uiso 1 1 d R . .
C18 C 0.6745(2) -0.4721(2) 0.00656(12) 0.0259(3) Uani 1 1 d . . .
H18A H 0.7847 -0.4407 0.0199 0.039 Uiso 1 1 d R . .

loop_
_atom_site_aniso_label
_atom_site_aniso_U_11
_atom_site_aniso_U_22
_atom_site_aniso_U_33
_atom_site_aniso_U_23
_atom_site_aniso_U_13
_atom_site_aniso_U_12
Cd1 0.02846(7) 0.01860(6) 0.02247(7) -0.00598(4) 0.00245(4) 0.00085(4)
O1 0.0425(8) 0.0275(6) 0.0363(7) -0.0092(5) 0.0106(6) 0.0019(6)
N1 0.0275(7) 0.0250(7) 0.0251(7) -0.0099(5) 0.0007(5) -0.0004(5)
C1 0.0235(7) 0.0229(7) 0.0255(8) -0.0052(6) -0.0012(6) -0.0005(6)
O1W 0.0388(7) 0.0307(7) 0.0549(9) -0.0200(6) -0.0189(7) 0.0064(6)
O2 0.0584(9) 0.0209(6) 0.0446(8) -0.0031(6) 0.0264(7) -0.0016(6)
N2 0.0215(6) 0.0301(7) 0.0236(7) -0.0130(6) 0.0001(5) 0.0029(5)
C2 0.0223(7) 0.0194(7) 0.0268(8) -0.0035(6) -0.0020(6) -0.0020(6)
O3 0.0350(7) 0.0221(6) 0.0351(7) -0.0103(5) -0.0096(5) -0.0003(5)
C3 0.0327(9) 0.0195(8) 0.0418(10) -0.0039(7) -0.0004(8) -0.0003(7)
O4 0.0302(6) 0.0229(6) 0.0364(7) -0.0042(5) -0.0118(5) -0.0014(5)
C4 0.0400(10) 0.0223(8) 0.0463(11) 0.0083(8) -0.0054(9) -0.0052(7)
C5 0.0366(10) 0.0360(10) 0.0322(9) 0.0079(8) -0.0027(8) -0.0125(8)
O6 0.0239(6) 0.0506(8) 0.0319(7) -0.0161(6) -0.0011(5) -0.0043(6)
C6 0.0278(8) 0.0312(9) 0.0267(8) -0.0037(7) -0.0006(6) -0.0077(7)
C7 0.0199(7) 0.0192(7) 0.0251(7) -0.0033(6) -0.0032(6) -0.0030(6)
C8 0.0194(7) 0.0198(7) 0.0224(7) -0.0043(6) 0.0021(6) -0.0008(5)
C9 0.0386(10) 0.0248(8) 0.0319(9) -0.0045(7) 0.0018(7) -0.0015(7)
C10 0.0478(11) 0.0334(10) 0.0273(9) -0.0014(7) 0.0095(8) -0.0059(8)
C11 0.0382(10) 0.0327(9) 0.0246(8) -0.0093(7) 0.0093(7) -0.0042(7)
C12 0.0223(7) 0.0249(8) 0.0223(7) -0.0087(6) 0.0021(6) -0.0010(6)
C13 0.0258(8) 0.0252(8) 0.0198(7) -0.0068(6) 0.0006(6) -0.0006(6)
C14 0.0278(8) 0.0252(8) 0.0235(8) -0.0093(6) 0.0055(6) -0.0006(6)
C15 0.0237(7) 0.0229(7) 0.0213(7) -0.0069(6) 0.0016(6) -0.0023(6)
C16 0.0233(7) 0.0208(7) 0.0192(7) -0.0058(6) 0.0012(6) -0.0023(6)
C17 0.0283(8) 0.0320(8) 0.0257(8) -0.0156(7) 0.0030(6) -0.0092(7)
C18 0.0240(8) 0.0330(8) 0.0246(8) -0.0121(7) 0.0023(6) -0.0091(7)

loop_
_atom_type_symbol
_atom_type_description
_atom_type_scat_dispersion_real
_atom_type_scat_dispersion_imag
_atom_type_scat_source
C C 0.0033 0.0016 'International Tables Vol C Tables 4.2.6.8 and 6.1.1.4'
H H 0.0000 0.0000 'International Tables Vol C Tables 4.2.6.8 and 6.1.1.4'
N N 0.0061 0.0033 'International Tables Vol C Tables 4.2.6.8 and 6.1.1.4'
O O 0.0106 0.0060 'International Tables Vol C Tables 4.2.6.8 and 6.1.1.4'
Cd Cd -0.8075 1.2024 'International Tables Vol C Tables 4.2.6.8 and 6.1.1.4'

loop_
_geom_angle_atom_site_label_1
_geom_angle_atom_site_label_2
_geom_angle_atom_site_label_3
_geom_angle
_geom_angle_site_symmetry_1
_geom_angle_site_symmetry_3
_geom_angle_publ_flag
O2 Cd1 N1 143.38(6) 2_466 . ?
O2 Cd1 O1W 103.53(6) 2_466 . ?
N1 Cd1 O1W 90.23(5) . . ?
O2 Cd1 O4 97.08(5) 2_466 . ?
N1 Cd1 O4 117.86(5) . . ?
O1W Cd1 O4 86.05(5) . . ?
O2 Cd1 O3 99.76(5) 2_466 . ?
N1 Cd1 O3 92.27(5) . . ?
O1W Cd1 O3 136.76(5) . . ?
O4 Cd1 O3 55.08(4) . . ?
O2 Cd1 O1 54.44(5) 2_466 2_466 ?
N1 Cd1 O1 92.07(5) . 2_466 ?
O1W Cd1 O1 91.42(5) . 2_466 ?
O4 Cd1 O1 149.95(5) . 2_466 ?
O3 Cd1 O1 131.56(5) . 2_466 ?
O2 Cd1 C8 97.28(5) 2_466 . ?
N1 Cd1 C8 108.55(5) . . ?
O1W Cd1 C8 112.66(5) . . ?
O4 Cd1 C8 27.64(5) . . ?
O3 Cd1 C8 27.61(4) . . ?
O1 Cd1 C8 147.54(5) 2_466 . ?
O2 Cd1 C1 27.11(5) 2_466 2_466 ?
N1 Cd1 C1 118.58(5) . 2_466 ?
O1W Cd1 C1 97.36(6) . 2_466 ?
O4 Cd1 C1 123.42(5) . 2_466 ?
O3 Cd1 C1 118.69(5) . 2_466 ?
O1 Cd1 C1 27.36(5) 2_466 2_466 ?
C8 Cd1 C1 123.33(5) . 2_466 ?
C1 O1 Cd1 85.83(11) . 2_466 ?
C13 N1 C9 118.24(15) . . ?
C13 N1 Cd1 121.11(11) . . ?
C9 N1 Cd1 120.64(12) . . ?
O2 C1 O1 121.10(16) . . ?
O2 C1 C2 117.90(15) . . ?
O1 C1 C2 120.90(15) . . ?
O2 C1 Cd1 54.42(9) . 2_466 ?
O1 C1 Cd1 66.81(10) . 2_466 ?
C2 C1 Cd1 169.72(12) . 2_466 ?
C1 O2 Cd1 98.46(11) . 2_466 ?
C15 N2 C14 122.10(14) . . ?
C3 C2 C7 119.32(16) . . ?
C3 C2 C1 119.59(15) . . ?
C7 C2 C1 120.86(14) . . ?
C8 O3 Cd1 88.51(9) . . ?
C4 C3 C2 120.54(18) . . ?
C8 O4 Cd1 94.34(10) . . ?
C5 C4 C3 120.19(17) . . ?
C4 C5 C6 120.05(17) . . ?
C5 C6 C7 120.34(17) . . ?
C6 C7 C2 119.46(15) . . ?
C6 C7 C8 117.30(15) . . ?
C2 C7 C8 123.21(14) . . ?
O3 C8 O4 121.34(15) . . ?
O3 C8 C7 119.51(14) . . ?
O4 C8 C7 118.91(14) . . ?
O3 C8 Cd1 63.88(9) . . ?
O4 C8 Cd1 58.02(8) . . ?
C7 C8 Cd1 175.85(11) . . ?
N1 C9 C10 122.03(17) . . ?
C9 C10 C11 119.30(17) . . ?
C10 C11 C12 119.62(16) . . ?
C11 C12 C13 117.26(16) . . ?
C11 C12 C14 123.55(15) . . ?
C13 C12 C14 119.14(15) . . ?
N1 C13 C12 123.54(15) . . ?
N2 C14 C12 113.66(14) . . ?
O6 C15 N2 122.98(15) . . ?
O6 C15 C16 121.69(15) . . ?
N2 C15 C16 115.33(14) . . ?
C17 C16 C18 119.03(15) . 2_645 ?
C17 C16 C15 122.44(14) . . ?
C18 C16 C15 118.53(15) 2_645 . ?
C18 C17 C16 120.89(15) . . ?
C17 C18 C16 120.08(15) . 2_645 ?

loop_
_geom_bond_atom_site_label_1
_geom_bond_atom_site_label_2
_geom_bond_distance
_geom_bond_site_symmetry_2
_geom_bond_publ_flag
Cd1 O2 2.2328(14) 2_466 ?
Cd1 N1 2.2545(14) . ?
Cd1 O1W 2.2809(14) . ?
Cd1 O4 2.3019(13) . ?
Cd1 O3 2.4303(12) . ?
Cd1 O1 2.5026(14) 2_466 ?
Cd1 C8 2.7059(15) . ?
Cd1 C1 2.7153(17) 2_466 ?
O1 C1 1.251(2) . ?
O1 Cd1 2.5026(14) 2_466 ?
N1 C13 1.342(2) . ?
N1 C9 1.342(2) . ?
C1 O2 1.251(2) . ?
C1 C2 1.502(2) . ?
C1 Cd1 2.7153(17) 2_466 ?
O2 Cd1 2.2328(14) 2_466 ?
N2 C15 1.347(2) . ?
N2 C14 1.447(2) . ?
C2 C3 1.397(2) . ?
C2 C7 1.399(2) . ?
O3 C8 1.255(2) . ?
C3 C4 1.383(3) . ?
O4 C8 1.259(2) . ?
C4 C5 1.379(3) . ?
C5 C6 1.389(3) . ?
O6 C15 1.228(2) . ?
C6 C7 1.396(2) . ?
C7 C8 1.506(2) . ?
C9 C10 1.376(3) . ?
C10 C11 1.385(3) . ?
C11 C12 1.386(2) . ?
C12 C13 1.388(2) . ?
C12 C14 1.517(2) . ?
C15 C16 1.503(2) . ?
C16 C17 1.391(2) . ?
C16 C18 1.391(2) 2_645 ?
C17 C18 1.389(2) . ?
C18 C16 1.391(2) 2_645 ?
